data_4331068
loop_
_publ_author_name
'Anangamohan Panja'
'Philippe Guionneau'
'Ie-Rang Jeon'
'Stephen M. Holmes'
'Rodolphe Cl\'erac'
'Corine Mathoni\`ere'

_publ_section_title
;
 Syntheses, Structures, and Magnetic Properties of a Novel
 mer-[(bbp)FeIII(CN)3]2- Building Block (bbp:
 bis(2-benzimidazolyl)pyridine dianion) and Its Related Heterobimetallic
 Fe(III)-Ni(II) Complexes
;
_journal_name_full 'Inorganic Chemistry'
_journal_page_first 12350
_journal_page_last 12359
_journal_paper_doi 10.1021/ic301661x
_journal_volume 51
_journal_year 2012
_chemical_formula_sum 'C147 H236 Fe4 N48 Ni4 O22'
_chemical_formula_weight 3486.08
_chemical_name_systematic
;
 ?
;
_space_group_IT_number 14
_symmetry_cell_setting monoclinic
_symmetry_space_group_name_Hall '-P 2ybc'
_symmetry_space_group_name_H-M 'P 1 21/c 1'
_atom_sites_solution_hydrogens geom
_atom_sites_solution_primary direct
_atom_sites_solution_secondary difmap
_audit_creation_method SHELXL-97
_cell_angle_alpha 90.00
_cell_angle_beta 91.8930(10)
_cell_angle_gamma 90.00
_cell_formula_units_Z 2
_cell_length_a 19.1754(3)
_cell_length_b 19.2606(4)
_cell_length_c 26.2796(5)
_cell_measurement_reflns_used 138492
_cell_measurement_temperature 150(2)
_cell_measurement_theta_max 27.48
_cell_measurement_theta_min 1.0
_cell_volume 9700.5(3)
_computing_cell_refinement 'HKL Scalepack (Otwinowski & Minor 1997)'
_computing_data_collection 'KappaCCD Server Software (Nonius, 1997)'
_computing_data_reduction 'HKL Denzo and Scalepack (Otwinowski & Minor 1997)'
_computing_molecular_graphics 'ORTEP-3 (Farrugia, 1997) and Mercury (CCDC)'
_computing_publication_material 'shelxl-97 (Sheldrick, 1997)'
_computing_structure_refinement 'SHELXL-97 (Sheldrick, 1997)'
_computing_structure_solution 'Shelxs-97 (Sheldrick, 1990)'
_diffrn_ambient_temperature 150(2)
_diffrn_detector_area_resol_mean 9
_diffrn_measured_fraction_theta_full 0.995
_diffrn_measured_fraction_theta_max 0.995
_diffrn_measurement_device '95mm CCD camera on \k-goniostat'
_diffrn_measurement_device_type KappaCCD
_diffrn_measurement_method CCD
_diffrn_radiation_monochromator 'horizonally mounted graphite crystal'
_diffrn_radiation_source 'fine-focus sealed tube'
_diffrn_radiation_type MoK\a
_diffrn_radiation_wavelength 0.71073
_diffrn_reflns_av_R_equivalents 0.0717
_diffrn_reflns_av_sigmaI/netI 0.1044
_diffrn_reflns_limit_h_max 24
_diffrn_reflns_limit_h_min -24
_diffrn_reflns_limit_k_max 24
_diffrn_reflns_limit_k_min -24
_diffrn_reflns_limit_l_max 34
_diffrn_reflns_limit_l_min -34
_diffrn_reflns_number 42504
_diffrn_reflns_theta_full 27.48
_diffrn_reflns_theta_max 27.48
_diffrn_reflns_theta_min 1.50
_exptl_absorpt_coefficient_mu 0.737
_exptl_absorpt_correction_T_max 0.9571
_exptl_absorpt_correction_T_min 0.7568
_exptl_absorpt_correction_type empirical
_exptl_absorpt_process_details scalepack
_exptl_crystal_density_diffrn 1.193
_exptl_crystal_F_000 3692
_exptl_crystal_size_max 0.40
_exptl_crystal_size_mid 0.32
_exptl_crystal_size_min 0.06
_refine_diff_density_max 1.729
_refine_diff_density_min -0.930
_refine_diff_density_rms 0.109
_refine_ls_extinction_method none
_refine_ls_goodness_of_fit_ref 1.041
_refine_ls_hydrogen_treatment mixed
_refine_ls_matrix_type full
_refine_ls_number_parameters 1050
_refine_ls_number_reflns 22114
_refine_ls_number_restraints 19
_refine_ls_restrained_S_all 1.044
_refine_ls_R_factor_all 0.1465
_refine_ls_R_factor_gt 0.0735
_refine_ls_shift/su_max 0.033
_refine_ls_shift/su_mean 0.000
_refine_ls_structure_factor_coef Fsqd
_refine_ls_weighting_details
; calc
 [0.00000+1.00000exp(0.17(sin\q/\l)^2^)]/
   [\s^2^(Fo^2^)+0.1164+21.3761*P+(0.1033P)^2^+0.0895sin\q/\l]
 where P = -0.02561Fo^2^ + 1.02561Fc^2^
;
_refine_ls_weighting_scheme calc
_refine_ls_wR_factor_gt 0.1997
_refine_ls_wR_factor_ref 0.2361
_reflns_number_gt 12229
_reflns_number_total 22114
_reflns_threshold_expression >2sigma(I)
_cod_data_source_file ic301661x_si_002_4.cif
_cod_data_source_block compound4_FeNi_chain
_cod_database_code 4331068

loop_
_symmetry_equiv_pos_as_xyz
'x, y, z'
'-x, y+1/2, -z+1/2'
'-x, -y, -z'
'x, -y-1/2, z-1/2'

loop_
_atom_site_label
_atom_site_type_symbol
_atom_site_fract_x
_atom_site_fract_y
_atom_site_fract_z
_atom_site_U_iso_or_equiv
_atom_site_adp_type
_atom_site_occupancy
_atom_site_symmetry_multiplicity
_atom_site_calc_flag
_atom_site_refinement_flags
C1 C 0.9943(2) 0.7664(3) 0.6311(2) 0.0290(12) Uani 1 1 d .
C2 C 0.9859(3) 0.6952(3) 0.6435(2) 0.0385(14) Uani 1 1 d .
H2 H 0.9923 0.6786 0.6774 0.046 Uiso 1 1 calc R
C3 C 0.9679(4) 0.6512(3) 0.6034(3) 0.0530(18) Uani 1 1 d .
H3 H 0.9612 0.6033 0.6102 0.064 Uiso 1 1 calc R
C4 C 0.9592(4) 0.6750(4) 0.5535(3) 0.067(2) Uani 1 1 d .
H4 H 0.9483 0.6428 0.5271 0.081 Uiso 1 1 calc R
C5 C 0.9663(4) 0.7455(4) 0.5416(3) 0.0589(19) Uani 1 1 d .
H5 H 0.9587 0.7620 0.5078 0.071 Uiso 1 1 calc R
C6 C 0.9848(3) 0.7902(3) 0.5812(2) 0.0383(14) Uani 1 1 d .
C7 C 1.0129(2) 0.8769(3) 0.6279(2) 0.0279(12) Uani 1 1 d .
C8 C 1.0318(2) 0.9438(2) 0.6507(2) 0.0250(11) Uani 1 1 d .
C9 C 1.0359(3) 1.0086(3) 0.6275(2) 0.0329(12) Uani 1 1 d .
H9 H 1.0271 1.0140 0.5919 0.040 Uiso 1 1 calc R
C10 C 1.0535(3) 1.0649(3) 0.6580(2) 0.0339(13) Uani 1 1 d .
H10 H 1.0555 1.1099 0.6433 0.041 Uiso 1 1 calc R
C11 C 1.0680(3) 1.0571(3) 0.7094(2) 0.0300(12) Uani 1 1 d .
H11 H 1.0807 1.0960 0.7300 0.036 Uiso 1 1 calc R
C12 C 1.0637(2) 0.9908(3) 0.7306(2) 0.0246(11) Uani 1 1 d .
C13 C 1.0729(2) 0.9687(2) 0.7834(2) 0.0239(11) Uani 1 1 d .
C14 C 1.0907(3) 0.9587(3) 0.8632(2) 0.0320(12) Uani 1 1 d .
C15 C 1.1056(3) 0.9678(3) 0.9152(2) 0.0417(14) Uani 1 1 d .
H15 H 1.1216 1.0111 0.9283 0.050 Uiso 1 1 calc R
C16 C 1.0961(3) 0.9111(3) 0.9472(3) 0.0483(16) Uani 1 1 d .
H16 H 1.1063 0.9158 0.9827 0.058 Uiso 1 1 calc R
C17 C 1.0718(3) 0.8475(3) 0.9282(2) 0.0438(15) Uani 1 1 d .
H17 H 1.0651 0.8103 0.9512 0.053 Uiso 1 1 calc R
C18 C 1.0573(3) 0.8373(3) 0.8771(2) 0.0341(13) Uani 1 1 d .
H18 H 1.0408 0.7939 0.8645 0.041 Uiso 1 1 calc R
C19 C 1.0678(2) 0.8936(3) 0.8446(2) 0.0272(11) Uani 1 1 d .
C20 C 0.9333(2) 0.8631(2) 0.7405(2) 0.0242(11) Uani 1 1 d .
C21 C 1.1290(2) 0.8202(2) 0.72538(19) 0.0234(11) Uani 1 1 d .
C22 C 1.0176(2) 0.7595(3) 0.7639(2) 0.0289(12) Uani 1 1 d .
C23 C 0.6989(3) 0.8886(3) 0.6508(2) 0.0430(15) Uani 1 1 d .
H23C H 0.6822 0.9345 0.6387 0.052 Uiso 1 1 calc R
H23D H 0.6577 0.8579 0.6531 0.052 Uiso 1 1 calc R
C24 C 0.7478(3) 0.8583(3) 0.6116(2) 0.0414(14) Uani 1 1 d .
C25 C 0.7652(3) 0.7826(3) 0.6232(2) 0.0437(15) Uani 1 1 d .
H25A H 0.7210 0.7571 0.6275 0.052 Uiso 1 1 calc R
H25B H 0.7880 0.7625 0.5933 0.052 Uiso 1 1 calc R
C26 C 0.7072(4) 0.8597(4) 0.5605(3) 0.070(2) Uani 1 1 d .
H26A H 0.7361 0.8400 0.5340 0.105 Uiso 1 1 calc R
H26B H 0.6951 0.9077 0.5517 0.105 Uiso 1 1 calc R
H26C H 0.6644 0.8322 0.5630 0.105 Uiso 1 1 calc R
C27 C 0.8139(3) 0.9012(3) 0.6089(3) 0.0492(16) Uani 1 1 d .
H27A H 0.8384 0.9011 0.6422 0.074 Uiso 1 1 calc R
H27B H 0.8018 0.9490 0.5992 0.074 Uiso 1 1 calc R
H27C H 0.8442 0.8812 0.5834 0.074 Uiso 1 1 calc R
C28 C 0.7366(3) 0.8064(3) 0.8539(2) 0.0422(15) Uani 1 1 d .
H28A H 0.6916 0.7826 0.8466 0.051 Uiso 1 1 calc R
H28B H 0.7310 0.8355 0.8845 0.051 Uiso 1 1 calc R
C29 C 0.7923(3) 0.7515(3) 0.8659(2) 0.0422(15) Uani 1 1 d .
C30 C 0.7961(3) 0.6983(3) 0.8233(2) 0.0367(14) Uani 1 1 d .
H30A H 0.8241 0.6583 0.8359 0.044 Uiso 1 1 calc R
H30B H 0.7484 0.6811 0.8151 0.044 Uiso 1 1 calc R
C31 C 0.7692(4) 0.7133(4) 0.9131(3) 0.063(2) Uani 1 1 d .
H31A H 0.7260 0.6877 0.9050 0.094 Uiso 1 1 calc R
H31B H 0.7609 0.7469 0.9402 0.094 Uiso 1 1 calc R
H31C H 0.8057 0.6806 0.9244 0.094 Uiso 1 1 calc R
C32 C 0.8637(3) 0.7856(4) 0.8769(3) 0.0507(17) Uani 1 1 d .
H32A H 0.8988 0.7495 0.8838 0.076 Uiso 1 1 calc R
H32B H 0.8608 0.8160 0.9067 0.076 Uiso 1 1 calc R
H32C H 0.8770 0.8130 0.8474 0.076 Uiso 1 1 calc R
C33 C 0.6299(2) 0.7397(2) 0.73149(19) 0.0223(10) Uani 1 1 d .
C34 C 0.4993(2) 0.7970(3) 0.6338(2) 0.0264(11) Uani 1 1 d .
C35 C 0.4889(3) 0.8656(3) 0.6467(2) 0.0321(12) Uani 1 1 d .
H35 H 0.4937 0.8813 0.6808 0.039 Uiso 1 1 calc R
C36 C 0.4711(3) 0.9100(3) 0.6071(2) 0.0396(14) Uani 1 1 d .
H36 H 0.4640 0.9577 0.6145 0.047 Uiso 1 1 calc R
C37 C 0.4631(3) 0.8875(3) 0.5565(2) 0.0477(16) Uani 1 1 d .
H37 H 0.4512 0.9202 0.5306 0.057 Uiso 1 1 calc R
C38 C 0.4720(3) 0.8197(3) 0.5439(2) 0.0422(15) Uani 1 1 d .
H38 H 0.4653 0.8043 0.5098 0.051 Uiso 1 1 calc R
C39 C 0.4912(3) 0.7735(3) 0.5827(2) 0.0321(12) Uani 1 1 d .
C40 C 0.5208(2) 0.6859(3) 0.62831(19) 0.0238(11) Uani 1 1 d .
C41 C 0.5400(2) 0.6189(3) 0.6499(2) 0.0255(11) Uani 1 1 d .
C42 C 0.5485(3) 0.5551(3) 0.6259(2) 0.0333(13) Uani 1 1 d .
H42 H 0.5431 0.5510 0.5900 0.040 Uiso 1 1 calc R
C43 C 0.5652(3) 0.4975(3) 0.6560(2) 0.0346(13) Uani 1 1 d .
H43 H 0.5697 0.4533 0.6404 0.041 Uiso 1 1 calc R
C44 C 0.5752(3) 0.5037(3) 0.7081(2) 0.0318(12) Uani 1 1 d .
H44 H 0.5871 0.4645 0.7284 0.038 Uiso 1 1 calc R
C45 C 0.5675(2) 0.5693(2) 0.73003(19) 0.0221(10) Uani 1 1 d .
C46 C 0.5731(2) 0.5894(2) 0.7830(2) 0.0224(11) Uani 1 1 d .
C47 C 0.5894(3) 0.5982(3) 0.8641(2) 0.0293(12) Uani 1 1 d .
C48 C 0.6030(3) 0.5887(3) 0.9161(2) 0.0356(13) Uani 1 1 d .
H48 H 0.6195 0.5455 0.9292 0.043 Uiso 1 1 calc R
C49 C 0.5919(3) 0.6438(3) 0.9476(2) 0.0405(14) Uani 1 1 d .
H49 H 0.5998 0.6380 0.9832 0.049 Uiso 1 1 calc R
C50 C 0.5690(3) 0.7089(3) 0.9292(2) 0.0373(13) Uani 1 1 d .
H50 H 0.5630 0.7459 0.9525 0.045 Uiso 1 1 calc R
C51 C 0.5552(3) 0.7200(3) 0.8780(2) 0.0297(12) Uani 1 1 d .
H51 H 0.5397 0.7639 0.8657 0.036 Uiso 1 1 calc R
C52 C 0.5651(2) 0.6641(3) 0.84513(19) 0.0240(11) Uani 1 1 d .
C53 C 0.5148(2) 0.7995(3) 0.76583(19) 0.0235(11) Uani 1 1 d .
C54 C 1.4322(2) 0.6935(2) 0.73524(19) 0.0238(11) Uani 1 1 d .
C55 C 1.1934(3) 0.6739(3) 0.6394(2) 0.0439(15) Uani 1 1 d .
H55A H 1.1535 0.7057 0.6436 0.053 Uiso 1 1 calc R
H55B H 1.1746 0.6291 0.6266 0.053 Uiso 1 1 calc R
C56 C 1.2401(3) 0.7038(4) 0.5999(3) 0.0510(17) Uani 1 1 d .
C57 C 1.2613(3) 0.7789(3) 0.6121(2) 0.0450(15) Uani 1 1 d .
H57A H 1.2840 0.7989 0.5821 0.054 Uiso 1 1 calc R
H57B H 1.2186 0.8063 0.6179 0.054 Uiso 1 1 calc R
C58 C 1.1952(5) 0.7059(5) 0.5500(3) 0.082(3) Uani 1 1 d .
H58A H 1.1826 0.6585 0.5397 0.122 Uiso 1 1 calc R
H58B H 1.2218 0.7279 0.5231 0.122 Uiso 1 1 calc R
H58C H 1.1526 0.7327 0.5554 0.122 Uiso 1 1 calc R
C59 C 1.3041(4) 0.6590(4) 0.5928(3) 0.075(3) Uani 1 1 d .
H59A H 1.3302 0.6548 0.6254 0.113 Uiso 1 1 calc R
H59B H 1.3338 0.6805 0.5676 0.113 Uiso 1 1 calc R
H59C H 1.2896 0.6128 0.5810 0.113 Uiso 1 1 calc R
C60 C 1.2936(3) 0.8588(3) 0.8120(2) 0.0326(13) Uani 1 1 d .
H60A H 1.2456 0.8748 0.8033 0.039 Uiso 1 1 calc R
H60B H 1.3206 0.8995 0.8245 0.039 Uiso 1 1 calc R
C61 C 1.2903(3) 0.8057(3) 0.8551(2) 0.0378(14) Uani 1 1 d .
C62 C 1.2352(3) 0.7500(3) 0.8431(2) 0.0367(13) Uani 1 1 d .
H62A H 1.2302 0.7206 0.8736 0.044 Uiso 1 1 calc R
H62B H 1.1899 0.7731 0.8359 0.044 Uiso 1 1 calc R
C63 C 1.2676(3) 0.8440(4) 0.9028(3) 0.0536(18) Uani 1 1 d .
H63A H 1.2990 0.8834 0.9096 0.080 Uiso 1 1 calc R
H63B H 1.2697 0.8122 0.9319 0.080 Uiso 1 1 calc R
H63C H 1.2198 0.8610 0.8974 0.080 Uiso 1 1 calc R
C64 C 1.3623(3) 0.7732(4) 0.8661(3) 0.0479(16) Uani 1 1 d .
H64A H 1.3760 0.7460 0.8365 0.072 Uiso 1 1 calc R
H64B H 1.3601 0.7428 0.8959 0.072 Uiso 1 1 calc R
H64C H 1.3966 0.8100 0.8728 0.072 Uiso 1 1 calc R
C65 C 0.7520(4) 0.4748(4) 0.8251(4) 0.091(3) Uani 1 1 d .
H65A H 0.7551 0.5137 0.8012 0.137 Uiso 1 1 calc R
H65B H 0.7893 0.4415 0.8189 0.137 Uiso 1 1 calc R
H65C H 0.7569 0.4923 0.8601 0.137 Uiso 1 1 calc R
C66 C 0.7482(3) 0.5819(4) 0.6864(4) 0.079(3) Uani 1 1 d .
H66A H 0.7462 0.5475 0.7137 0.118 Uiso 1 1 calc R
H66B H 0.7419 0.5587 0.6533 0.118 Uiso 1 1 calc R
H66C H 0.7111 0.6163 0.6903 0.118 Uiso 1 1 calc R
C67 C 0.8675(4) 0.0613(4) 0.6866(3) 0.087(3) Uani 1 1 d D
H67A H 0.8879 0.0756 0.6546 0.130 Uiso 1 1 calc R
H67B H 0.8180 0.0506 0.6806 0.130 Uiso 1 1 calc R
H67C H 0.8919 0.0200 0.6998 0.130 Uiso 1 1 calc R
C68 C 0.6146(4) 0.0141(4) 0.7767(4) 0.087(3) Uani 1 1 d .
H68A H 0.5943 0.0291 0.8086 0.131 Uiso 1 1 calc R
H68B H 0.5833 0.0272 0.7480 0.131 Uiso 1 1 calc R
H68C H 0.6600 0.0365 0.7730 0.131 Uiso 1 1 calc R
C69 C 0.4500(5) 0.6012(6) 0.4802(4) 0.122(5) Uani 1 1 d .
H69A H 0.4462 0.5516 0.4722 0.183 Uiso 1 1 calc R
H69B H 0.4421 0.6284 0.4490 0.183 Uiso 1 1 calc R
H69C H 0.4151 0.6137 0.5050 0.183 Uiso 1 1 calc R
C70 C 0.4023(4) 0.5742(5) 0.8626(5) 0.113(4) Uani 1 1 d .
H70A H 0.4288 0.5980 0.8365 0.169 Uiso 1 1 calc R
H70B H 0.4148 0.5248 0.8632 0.169 Uiso 1 1 calc RD
H70C H 0.4135 0.5948 0.8960 0.169 Uiso 1 1 calc R
C71 C 0.8969(5) 0.0044(5) 0.8261(4) 0.090(3) Uani 1 1 d .
H71A H 0.9107 0.0505 0.8386 0.134 Uiso 1 1 calc R
H71B H 0.8987 0.0035 0.7889 0.134 Uiso 1 1 calc R
H71C H 0.9290 -0.0305 0.8406 0.134 Uiso 1 1 calc R
C72 C 0.9208(5) -0.0318(5) 0.9486(4) 0.095(3) Uani 1 1 d .
H72A H 0.9495 -0.0081 0.9238 0.142 Uiso 1 1 calc R
H72B H 0.9219 -0.0820 0.9425 0.142 Uiso 1 1 calc R
H72C H 0.9392 -0.0220 0.9831 0.142 Uiso 1 1 calc R
C74 C 0.6181(6) 0.9475(8) 0.9079(5) 0.054(4) Uani 0.50 1 d P
H74A H 0.5850 0.9859 0.9107 0.081 Uiso 0.50 1 calc PR
H74B H 0.5976 0.9113 0.8859 0.081 Uiso 0.50 1 calc PR
H74C H 0.6612 0.9645 0.8933 0.081 Uiso 0.50 1 calc PR
N1 N 1.01244(19) 0.8220(2) 0.66174(17) 0.0254(9) Uani 1 1 d .
N2 N 0.9970(2) 0.8621(2) 0.57980(18) 0.0386(12) Uani 1 1 d .
N3 N 1.04517(19) 0.9372(2) 0.70070(17) 0.0230(9) Uani 1 1 d .
N4 N 1.0938(2) 1.0059(2) 0.82373(17) 0.0292(10) Uani 1 1 d .
N5 N 1.05688(19) 0.9005(2) 0.79276(17) 0.0246(9) Uani 1 1 d .
N6 N 0.8737(2) 0.8640(2) 0.74345(17) 0.0296(10) Uani 1 1 d .
N7 N 1.0078(2) 0.7066(2) 0.7838(2) 0.0383(12) Uani 1 1 d .
N8 N 0.7318(2) 0.8966(2) 0.70201(18) 0.0349(11) Uani 1 1 d .
H8A H 0.6983 0.9135 0.7230 0.042 Uiso 1 1 calc R
H8B H 0.7654 0.9304 0.6998 0.042 Uiso 1 1 calc R
N9 N 0.8103(2) 0.7706(2) 0.66808(17) 0.0324(10) Uani 1 1 d .
H9A H 0.8534 0.7890 0.6617 0.039 Uiso 1 1 calc R
H9B H 0.8160 0.7234 0.6717 0.039 Uiso 1 1 calc R
N10 N 0.7515(2) 0.8522(2) 0.81042(17) 0.0315(10) Uani 1 1 d .
H10A H 0.7872 0.8813 0.8209 0.038 Uiso 1 1 calc R
H10B H 0.7127 0.8796 0.8047 0.038 Uiso 1 1 calc R
N11 N 0.8268(2) 0.7241(2) 0.77578(17) 0.0291(10) Uani 1 1 d .
H11A H 0.8268 0.6880 0.7529 0.035 Uiso 1 1 calc R
H11B H 0.8726 0.7354 0.7831 0.035 Uiso 1 1 calc R
N12 N 0.6867(2) 0.7578(2) 0.73272(17) 0.0288(10) Uani 1 1 d .
N13 N 0.51815(19) 0.7399(2) 0.66277(16) 0.0227(9) Uani 1 1 d .
N14 N 0.5058(2) 0.7023(2) 0.58040(17) 0.0311(10) Uani 1 1 d .
N15 N 0.54986(18) 0.62392(19) 0.70106(15) 0.0203(9) Uani 1 1 d .
N16 N 0.5943(2) 0.5522(2) 0.82336(17) 0.0280(10) Uani 1 1 d .
N17 N 0.55478(19) 0.6571(2) 0.79317(16) 0.0218(9) Uani 1 1 d .
N18 N 0.5036(2) 0.8516(2) 0.78495(18) 0.0326(10) Uani 1 1 d .
N19 N 1.3726(2) 0.6921(2) 0.73352(18) 0.0308(10) Uani 1 1 d .
N20 N 1.3091(2) 0.7865(2) 0.65700(17) 0.0327(11) Uani 1 1 d .
H20A H 1.3183 0.8331 0.6612 0.039 Uiso 1 1 calc R
H20B H 1.3506 0.7654 0.6495 0.039 Uiso 1 1 calc R
N21 N 1.2280(2) 0.6622(2) 0.69009(19) 0.0364(11) Uani 1 1 d .
H21A H 1.2610 0.6281 0.6863 0.044 Uiso 1 1 calc R
H21B H 1.1950 0.6446 0.7112 0.044 Uiso 1 1 calc R
N22 N 1.3251(2) 0.8327(2) 0.76550(17) 0.0287(10) Uani 1 1 d .
H22A H 1.3707 0.8209 0.7736 0.034 Uiso 1 1 calc R
H22B H 1.3262 0.8687 0.7425 0.034 Uiso 1 1 calc R
N23 N 1.2512(2) 0.7049(2) 0.79932(18) 0.0342(11) Uani 1 1 d .
H23A H 1.2131 0.6766 0.7936 0.041 Uiso 1 1 calc R
H23B H 1.2876 0.6765 0.8098 0.041 Uiso 1 1 calc R
N24 N 1.1854(2) 0.8010(2) 0.72285(17) 0.0295(10) Uani 1 1 d .
O1 O 0.68828(19) 0.44267(19) 0.81840(17) 0.0424(10) Uani 1 1 d D
O2 O 0.81406(19) 0.61570(19) 0.68880(17) 0.0421(10) Uani 1 1 d .
O3 O 0.8746(2) 0.1170(2) 0.72327(19) 0.0546(13) Uani 1 1 d D
O4 O 0.6233(2) -0.0594(2) 0.7773(2) 0.0586(13) Uani 1 1 d D
O5 O 0.5159(3) 0.6151(3) 0.50040(19) 0.0764(16) Uani 1 1 d D
O6 O 0.3285(2) 0.5813(3) 0.8510(2) 0.0829(18) Uani 1 1 d D
O7 O 0.8264(3) -0.0108(3) 0.8412(2) 0.0813(17) Uani 1 1 d D
O8 O 0.8496(3) -0.0071(4) 0.9434(3) 0.102(2) Uani 1 1 d D
O10 O 0.6322(5) 0.9213(7) 0.9537(3) 0.095(5) Uani 0.50 1 d PD
O12 O 0.2646(4) 0.5753(4) 0.9447(3) 0.140(3) Uani 1 1 d D
O13 O 0.7591(6) 0.9091(9) 1.0051(6) 0.1942(2) Uani 0.50 1 d PD
Fe1 Fe 1.03228(3) 0.84735(3) 0.73229(3) 0.02195(17) Uani 1 1 d .
Fe2 Fe 0.53272(3) 0.71171(3) 0.73327(3) 0.01900(17) Uani 1 1 d .
Ni1 Ni 0.77865(3) 0.81065(3) 0.73923(3) 0.02410(17) Uani 1 1 d .
Ni2 Ni 1.27729(3) 0.74664(3) 0.72833(3) 0.02557(17) Uani 1 1 d .
O9 O 0.1201(6) 0.5738(7) 0.9473(4) 0.085(4) Uani 0.50 1 d PD
C73 C 0.0814(7) 0.6389(6) 0.9536(6) 0.074(5) Uani 0.50 1 d PD
H73A H 0.0313 0.6291 0.9534 0.111 Uiso 0.50 1 calc PR
H73B H 0.0915 0.6705 0.9255 0.111 Uiso 0.50 1 calc PR
H73C H 0.0958 0.6606 0.9860 0.111 Uiso 0.50 1 calc PR
O11A O -0.0618(4) 0.5478(4) 1.0045(3) 0.0357(18) Uiso 0.50 1 d P
C11A C -0.1220(9) 0.5814(9) 0.9783(7) 0.079(5) Uiso 0.50 1 d P
H13A H 0.7466 0.8780 1.0332 0.118 Uiso 0.50 1 d PD
H4A H 0.6161 -0.0625 0.8142 0.118 Uiso 1 1 d D
H1A H 0.6478 0.4678 0.8254 0.118 Uiso 1 1 d D
H7 H 0.8254 -0.0310 0.8745 0.118 Uiso 1 1 d D
H6 H 0.3353 0.5580 0.8188 0.118 Uiso 1 1 d D
H8 H 0.8039 -0.0136 0.9599 0.118 Uiso 1 1 d D
H3A H 0.8732 0.0919 0.7549 0.118 Uiso 1 1 d D
H12B H 0.2166 0.5880 0.9428 0.118 Uiso 1 1 d D
H5A H 0.5059 0.6502 0.5259 0.118 Uiso 1 1 d D
H12A H 0.2868 0.5791 0.9135 0.118 Uiso 1 1 d D
H2A H 0.8522 0.5795 0.6856 0.118 Uiso 1 1 d .
H9C H 0.1341 0.5727 0.9825 0.118 Uiso 1 1 d D
H13B H 0.7212 0.9236 0.9830 0.118 Uiso 0.50 1 d PD
H10C H 0.6260 0.9464 0.9791 0.118 Uiso 1 1 d D

loop_
_atom_site_aniso_label
_atom_site_aniso_U_11
_atom_site_aniso_U_22
_atom_site_aniso_U_33
_atom_site_aniso_U_23
_atom_site_aniso_U_13
_atom_site_aniso_U_12
C1 0.022(2) 0.023(3) 0.043(3) -0.011(2) 0.009(2) -0.003(2)
C2 0.034(3) 0.029(3) 0.053(4) -0.004(3) 0.012(3) -0.003(2)
C3 0.062(4) 0.032(3) 0.066(5) -0.012(3) 0.011(4) -0.012(3)
C4 0.100(6) 0.046(4) 0.055(5) -0.021(4) 0.009(4) -0.025(4)
C5 0.086(5) 0.046(4) 0.046(4) -0.018(3) 0.005(4) -0.020(4)
C6 0.045(3) 0.038(3) 0.033(3) -0.007(3) 0.008(3) -0.011(3)
C7 0.023(2) 0.027(3) 0.034(3) -0.006(2) 0.011(2) -0.005(2)
C8 0.022(2) 0.019(3) 0.034(3) 0.000(2) 0.003(2) 0.001(2)
C9 0.032(3) 0.030(3) 0.036(3) 0.006(2) 0.000(2) -0.002(2)
C10 0.031(3) 0.022(3) 0.048(4) 0.008(3) -0.002(2) -0.006(2)
C11 0.028(3) 0.016(3) 0.046(4) -0.002(2) -0.003(2) -0.003(2)
C12 0.016(2) 0.020(3) 0.038(3) 0.001(2) 0.004(2) -0.0012(19)
C13 0.016(2) 0.019(3) 0.037(3) 0.001(2) 0.003(2) 0.0001(19)
C14 0.028(3) 0.027(3) 0.041(3) 0.001(3) -0.006(2) 0.000(2)
C15 0.048(4) 0.029(3) 0.047(4) -0.001(3) -0.010(3) -0.001(3)
C16 0.063(4) 0.040(4) 0.041(4) -0.002(3) -0.009(3) 0.006(3)
C17 0.052(4) 0.040(4) 0.040(4) 0.015(3) 0.000(3) 0.007(3)
C18 0.028(3) 0.030(3) 0.044(4) 0.006(3) -0.001(2) 0.003(2)
C19 0.023(2) 0.022(3) 0.036(3) 0.004(2) -0.004(2) 0.004(2)
C20 0.021(2) 0.018(3) 0.033(3) 0.004(2) 0.000(2) -0.0025(19)
C21 0.018(2) 0.018(2) 0.034(3) -0.001(2) -0.0011(19) -0.0039(19)
C22 0.015(2) 0.017(3) 0.054(4) -0.002(2) -0.003(2) 0.001(2)
C23 0.034(3) 0.040(3) 0.054(4) 0.009(3) -0.010(3) 0.004(3)
C24 0.039(3) 0.044(4) 0.040(4) 0.007(3) -0.010(3) 0.000(3)
C25 0.043(3) 0.046(4) 0.042(4) -0.003(3) -0.004(3) -0.003(3)
C26 0.069(5) 0.084(6) 0.056(5) 0.011(4) -0.022(4) -0.003(4)
C27 0.045(4) 0.051(4) 0.052(4) 0.016(3) 0.000(3) -0.003(3)
C28 0.031(3) 0.051(4) 0.045(4) -0.003(3) 0.007(3) 0.001(3)
C29 0.034(3) 0.051(4) 0.041(4) 0.009(3) 0.003(3) -0.003(3)
C30 0.027(3) 0.032(3) 0.051(4) 0.007(3) 0.002(2) -0.001(2)
C31 0.070(5) 0.065(5) 0.053(5) 0.018(4) 0.015(4) 0.005(4)
C32 0.041(3) 0.066(5) 0.045(4) 0.000(3) -0.006(3) -0.002(3)
C33 0.020(2) 0.018(2) 0.029(3) 0.001(2) -0.0004(19) 0.0026(19)
C34 0.022(2) 0.023(3) 0.034(3) 0.002(2) 0.000(2) 0.003(2)
C35 0.034(3) 0.027(3) 0.035(3) 0.003(2) 0.002(2) 0.005(2)
C36 0.049(3) 0.026(3) 0.044(4) 0.006(3) 0.005(3) 0.012(3)
C37 0.063(4) 0.041(4) 0.039(4) 0.011(3) 0.004(3) 0.015(3)
C38 0.059(4) 0.043(4) 0.024(3) 0.003(3) 0.001(3) 0.010(3)
C39 0.033(3) 0.033(3) 0.031(3) 0.004(2) 0.002(2) 0.007(2)
C40 0.018(2) 0.025(3) 0.029(3) 0.000(2) 0.0022(19) -0.002(2)
C41 0.018(2) 0.026(3) 0.033(3) -0.001(2) 0.001(2) 0.000(2)
C42 0.035(3) 0.030(3) 0.035(3) -0.007(2) -0.006(2) 0.007(2)
C43 0.039(3) 0.026(3) 0.038(3) -0.011(2) -0.002(2) 0.007(2)
C44 0.030(3) 0.020(3) 0.045(4) -0.002(2) -0.003(2) 0.003(2)
C45 0.016(2) 0.018(2) 0.033(3) 0.000(2) -0.0025(19) -0.0014(18)
C46 0.015(2) 0.019(2) 0.034(3) 0.000(2) 0.0009(19) -0.0012(18)
C47 0.023(2) 0.031(3) 0.034(3) 0.000(2) 0.003(2) -0.001(2)
C48 0.040(3) 0.036(3) 0.031(3) 0.007(3) -0.004(2) -0.002(3)
C49 0.044(3) 0.045(4) 0.032(3) -0.002(3) -0.003(3) -0.003(3)
C50 0.041(3) 0.040(3) 0.031(3) -0.006(3) 0.002(2) 0.001(3)
C51 0.029(3) 0.025(3) 0.034(3) -0.005(2) 0.001(2) -0.002(2)
C52 0.015(2) 0.026(3) 0.031(3) 0.003(2) 0.0005(19) 0.0007(19)
C53 0.015(2) 0.026(3) 0.029(3) 0.002(2) -0.0009(19) -0.001(2)
C54 0.025(3) 0.015(2) 0.031(3) -0.001(2) 0.004(2) 0.002(2)
C55 0.029(3) 0.042(4) 0.060(4) -0.017(3) -0.009(3) -0.007(3)
C56 0.049(4) 0.058(4) 0.047(4) -0.017(3) 0.003(3) -0.016(3)
C57 0.044(3) 0.054(4) 0.038(4) -0.005(3) -0.001(3) -0.008(3)
C58 0.095(6) 0.098(7) 0.051(5) -0.017(5) -0.002(4) -0.039(5)
C59 0.074(5) 0.064(5) 0.090(6) -0.037(5) 0.036(5) -0.010(4)
C60 0.021(2) 0.031(3) 0.046(4) -0.011(3) 0.002(2) 0.000(2)
C61 0.023(3) 0.049(4) 0.042(4) -0.005(3) 0.001(2) 0.000(2)
C62 0.026(3) 0.042(3) 0.042(4) 0.005(3) 0.005(2) -0.001(2)
C63 0.041(3) 0.070(5) 0.050(4) -0.008(4) 0.005(3) -0.001(3)
C64 0.034(3) 0.056(4) 0.053(4) 0.007(3) -0.005(3) 0.001(3)
C65 0.042(4) 0.054(5) 0.178(10) -0.019(6) 0.002(5) -0.003(4)
C66 0.032(4) 0.052(5) 0.153(9) -0.010(5) 0.001(4) 0.000(3)
C67 0.044(4) 0.058(5) 0.158(9) -0.040(6) 0.015(5) -0.006(4)
C68 0.068(5) 0.040(4) 0.155(9) 0.002(5) 0.030(6) -0.001(4)
C69 0.089(7) 0.156(11) 0.118(9) -0.085(8) -0.043(6) 0.044(7)
C70 0.044(5) 0.085(7) 0.209(13) 0.054(8) 0.001(6) 0.004(5)
C71 0.089(7) 0.060(5) 0.120(8) -0.021(5) 0.001(6) 0.004(5)
C72 0.081(6) 0.105(8) 0.097(8) -0.008(6) -0.011(5) 0.014(6)
C74 0.037(7) 0.085(11) 0.040(8) 0.025(7) 0.014(6) 0.018(7)
N1 0.0165(19) 0.019(2) 0.041(3) -0.0015(19) 0.0028(17) -0.0015(16)
N2 0.045(3) 0.037(3) 0.035(3) -0.008(2) 0.011(2) -0.010(2)
N3 0.0151(18) 0.015(2) 0.039(3) 0.0038(18) 0.0059(17) -0.0023(16)
N4 0.030(2) 0.019(2) 0.039(3) -0.001(2) -0.0041(19) -0.0024(18)
N5 0.0133(18) 0.019(2) 0.041(3) -0.0009(19) 0.0012(17) -0.0007(16)
N6 0.018(2) 0.027(2) 0.044(3) -0.002(2) 0.0015(18) -0.0026(18)
N7 0.033(2) 0.021(3) 0.061(3) 0.001(2) -0.001(2) -0.005(2)
N8 0.028(2) 0.029(2) 0.049(3) 0.005(2) 0.004(2) 0.0022(19)
N9 0.027(2) 0.030(2) 0.040(3) -0.001(2) 0.0038(19) 0.0018(19)
N10 0.022(2) 0.033(3) 0.040(3) -0.001(2) 0.0034(19) 0.0003(18)
N11 0.018(2) 0.028(2) 0.041(3) 0.003(2) 0.0000(18) 0.0005(18)
N12 0.016(2) 0.030(2) 0.040(3) 0.002(2) -0.0014(17) -0.0033(18)
N13 0.0181(19) 0.021(2) 0.030(2) -0.0038(18) -0.0003(16) 0.0015(16)
N14 0.035(2) 0.029(3) 0.029(3) -0.003(2) 0.0000(19) 0.0073(19)
N15 0.0157(18) 0.016(2) 0.029(2) -0.0033(17) 0.0002(16) -0.0008(16)
N16 0.025(2) 0.025(2) 0.034(3) 0.002(2) -0.0027(18) 0.0014(18)
N17 0.0165(18) 0.019(2) 0.030(2) 0.0003(18) 0.0007(16) 0.0000(16)
N18 0.034(2) 0.023(2) 0.041(3) -0.004(2) 0.001(2) 0.0032(19)
N19 0.015(2) 0.030(2) 0.047(3) -0.004(2) -0.0010(18) 0.0007(18)
N20 0.023(2) 0.034(3) 0.041(3) -0.002(2) 0.0022(19) -0.0022(19)
N21 0.022(2) 0.030(3) 0.057(3) -0.008(2) -0.001(2) 0.0001(19)
N22 0.0157(19) 0.025(2) 0.045(3) -0.002(2) 0.0015(18) -0.0052(17)
N23 0.024(2) 0.028(2) 0.051(3) 0.005(2) 0.001(2) -0.0013(18)
N24 0.018(2) 0.027(2) 0.043(3) -0.004(2) 0.0008(18) -0.0006(18)
O1 0.036(2) 0.029(2) 0.062(3) -0.005(2) -0.0018(19) 0.0077(17)
O2 0.034(2) 0.025(2) 0.067(3) -0.004(2) -0.0019(19) 0.0030(17)
O3 0.035(2) 0.029(2) 0.100(4) -0.004(2) 0.006(2) 0.0011(18)
O4 0.036(2) 0.039(3) 0.102(4) -0.006(3) 0.007(2) 0.0042(19)
O5 0.090(4) 0.085(4) 0.055(3) -0.036(3) -0.001(3) 0.023(3)
O6 0.041(3) 0.072(4) 0.135(5) 0.031(4) 0.000(3) 0.007(3)
O7 0.060(3) 0.069(4) 0.115(5) -0.017(3) -0.014(3) -0.009(3)
O8 0.078(4) 0.126(6) 0.102(5) 0.006(4) 0.008(4) 0.009(4)
O10 0.036(5) 0.203(14) 0.048(7) 0.039(8) 0.003(4) -0.020(7)
O12 0.107(5) 0.145(7) 0.173(8) 0.027(6) 0.061(5) 0.007(5)
O13 0.063 0.219 0.298 -0.144(13) -0.039(11) -0.003(11)
Fe1 0.0117(3) 0.0160(4) 0.0382(4) -0.0004(3) 0.0014(3) -0.0009(3)
Fe2 0.0116(3) 0.0171(3) 0.0282(4) -0.0011(3) -0.0005(3) 0.0004(3)
Ni1 0.0119(3) 0.0220(3) 0.0384(4) -0.0004(3) 0.0007(2) -0.0005(2)
Ni2 0.0117(3) 0.0233(4) 0.0417(4) -0.0026(3) 0.0008(3) 0.0000(2)
O9 0.072(7) 0.108(10) 0.076(8) -0.034(7) 0.004(6) -0.011(7)
C73 0.065(10) 0.040(8) 0.116(15) -0.039(9) 0.002(9) 0.000(7)

loop_
_atom_type_symbol
_atom_type_description
_atom_type_scat_dispersion_real
_atom_type_scat_dispersion_imag
_atom_type_scat_source
C C 0.0033 0.0016 'International Tables Vol C Tables 4.2.6.8 and 6.1.1.4'
H H 0.0000 0.0000 'International Tables Vol C Tables 4.2.6.8 and 6.1.1.4'
N N 0.0061 0.0033 'International Tables Vol C Tables 4.2.6.8 and 6.1.1.4'
O O 0.0106 0.0060 'International Tables Vol C Tables 4.2.6.8 and 6.1.1.4'
Fe Fe 0.3463 0.8444 'International Tables Vol C Tables 4.2.6.8 and 6.1.1.4'
Ni Ni 0.3393 1.1124 'International Tables Vol C Tables 4.2.6.8 and 6.1.1.4'

loop_
_geom_angle_atom_site_label_1
_geom_angle_atom_site_label_2
_geom_angle_atom_site_label_3
_geom_angle
_geom_angle_site_symmetry_3
N1 C1 C6 108.4(5) .
N1 C1 C2 130.1(5) .
C6 C1 C2 121.5(5) .
C3 C2 C1 116.2(6) .
C2 C3 C4 122.2(6) .
C3 C4 C5 121.3(6) .
C6 C5 C4 117.2(7) .
C5 C6 C1 121.5(6) .
C5 C6 N2 129.1(6) .
C1 C6 N2 109.5(5) .
N2 C7 N1 116.4(5) .
N2 C7 C8 128.9(5) .
N1 C7 C8 114.7(5) .
N3 C8 C9 120.2(5) .
N3 C8 C7 110.9(4) .
C9 C8 C7 128.9(5) .
C10 C9 C8 117.7(5) .
C11 C10 C9 121.4(5) .
C10 C11 C12 118.5(5) .
N3 C12 C11 119.3(5) .
N3 C12 C13 110.8(4) .
C11 C12 C13 129.9(5) .
N4 C13 N5 115.8(5) .
N4 C13 C12 128.7(4) .
N5 C13 C12 115.5(4) .
N4 C14 C15 129.8(5) .
N4 C14 C19 110.2(5) .
C15 C14 C19 120.0(5) .
C16 C15 C14 117.8(5) .
C15 C16 C17 121.3(6) .
C18 C17 C16 121.9(6) .
C17 C18 C19 117.1(5) .
N5 C19 C18 131.1(5) .
N5 C19 C14 107.0(4) .
C18 C19 C14 121.8(5) .
N6 C20 Fe1 171.6(4) .
N24 C21 Fe1 176.3(5) .
N7 C22 Fe1 178.7(5) .
N8 C23 C24 113.6(4) .
C27 C24 C25 110.6(5) .
C27 C24 C26 110.5(6) .
C25 C24 C26 107.1(6) .
C27 C24 C23 110.8(5) .
C25 C24 C23 111.4(5) .
C26 C24 C23 106.2(5) .
N9 C25 C24 115.7(5) .
N10 C28 C29 114.9(4) .
C30 C29 C31 107.2(5) .
C30 C29 C28 111.4(5) .
C31 C29 C28 106.4(5) .
C30 C29 C32 111.3(5) .
C31 C29 C32 109.5(5) .
C28 C29 C32 110.8(5) .
N11 C30 C29 115.0(5) .
N12 C33 Fe2 176.6(5) .
C35 C34 N13 131.7(5) .
C35 C34 C39 121.6(5) .
N13 C34 C39 106.6(4) .
C34 C35 C36 116.3(5) .
C35 C36 C37 122.6(5) .
C38 C37 C36 121.2(6) .
C37 C38 C39 117.9(6) .
C38 C39 N14 129.9(5) .
C38 C39 C34 120.4(5) .
N14 C39 C34 109.7(5) .
N14 C40 N13 115.7(4) .
N14 C40 C41 129.0(5) .
N13 C40 C41 115.3(4) .
N15 C41 C42 119.9(5) .
N15 C41 C40 110.4(4) .
C42 C41 C40 129.7(5) .
C43 C42 C41 118.3(5) .
C44 C43 C42 121.0(5) .
C43 C44 C45 118.3(5) .
N15 C45 C44 120.3(5) .
N15 C45 C46 110.3(4) .
C44 C45 C46 129.4(5) .
N16 C46 N17 115.3(4) .
N16 C46 C45 129.3(4) .
N17 C46 C45 115.3(4) .
C48 C47 N16 130.8(5) .
C48 C47 C52 120.3(5) .
N16 C47 C52 108.9(5) .
C49 C48 C47 117.6(5) .
C48 C49 C50 122.4(6) .
C51 C50 C49 121.4(5) .
C50 C51 C52 117.3(5) .
N17 C52 C51 132.0(5) .
N17 C52 C47 107.0(4) .
C51 C52 C47 121.0(5) .
N18 C53 Fe2 179.4(5) .
N19 C54 Fe2 170.3(4) 1_655
N21 C55 C56 114.7(5) .
C55 C56 C59 111.6(6) .
C55 C56 C57 112.1(5) .
C59 C56 C57 110.6(5) .
C55 C56 C58 105.5(5) .
C59 C56 C58 109.9(6) .
C57 C56 C58 106.8(6) .
N20 C57 C56 114.4(5) .
N22 C60 C61 114.6(4) .
C60 C61 C62 111.1(5) .
C60 C61 C63 107.7(5) .
C62 C61 C63 107.1(5) .
C60 C61 C64 110.8(5) .
C62 C61 C64 111.2(5) .
C63 C61 C64 108.7(5) .
N23 C62 C61 114.4(4) .
C1 N1 C7 103.0(4) .
C1 N1 Fe1 142.3(4) .
C7 N1 Fe1 114.6(3) .
C7 N2 C6 102.7(5) .
C8 N3 C12 122.9(4) .
C8 N3 Fe1 118.8(3) .
C12 N3 Fe1 118.2(3) .
C13 N4 C14 103.0(4) .
C13 N5 C19 104.0(4) .
C13 N5 Fe1 114.1(4) .
C19 N5 Fe1 141.8(3) .
C20 N6 Ni1 148.8(4) .
C23 N8 Ni1 120.3(4) .
C25 N9 Ni1 118.4(4) .
C28 N10 Ni1 121.1(4) .
C30 N11 Ni1 117.8(3) .
C33 N12 Ni1 167.3(4) .
C34 N13 C40 104.7(4) .
C34 N13 Fe2 141.0(3) .
C40 N13 Fe2 114.1(3) .
C40 N14 C39 103.3(4) .
C45 N15 C41 122.2(4) .
C45 N15 Fe2 119.1(3) .
C41 N15 Fe2 118.6(3) .
C46 N16 C47 104.1(4) .
C52 N17 C46 104.7(4) .
C52 N17 Fe2 140.8(3) .
C46 N17 Fe2 114.1(3) .
C54 N19 Ni2 148.6(4) .
C57 N20 Ni2 118.6(3) .
C55 N21 Ni2 119.2(4) .
C60 N22 Ni2 117.8(3) .
C62 N23 Ni2 121.6(3) .
C21 N24 Ni2 166.0(4) .
C22 Fe1 N5 98.4(2) .
C22 Fe1 N3 178.74(19) .
N5 Fe1 N3 81.28(18) .
C22 Fe1 C20 86.1(2) .
N5 Fe1 C20 92.24(19) .
N3 Fe1 C20 92.70(18) .
C22 Fe1 C21 87.5(2) .
N5 Fe1 C21 90.68(18) .
N3 Fe1 C21 93.73(18) .
C20 Fe1 C21 173.3(2) .
C22 Fe1 N1 99.5(2) .
N5 Fe1 N1 162.05(18) .
N3 Fe1 N1 80.78(18) .
C20 Fe1 N1 89.06(19) .
C21 Fe1 N1 90.02(19) .
N15 Fe2 N17 81.02(17) .
N15 Fe2 C53 179.50(19) .
N17 Fe2 C53 98.81(19) .
N15 Fe2 C33 93.16(18) .
N17 Fe2 C33 89.20(18) .
C53 Fe2 C33 87.31(19) .
N15 Fe2 N13 81.22(17) .
N17 Fe2 N13 162.19(17) .
C53 Fe2 N13 98.96(19) .
C33 Fe2 N13 90.42(18) .
N15 Fe2 C54 92.11(18) 1_455
N17 Fe2 C54 94.03(18) 1_455
C53 Fe2 C54 87.43(19) 1_455
C33 Fe2 C54 174.20(19) 1_455
N13 Fe2 C54 87.97(19) 1_455
N12 Ni1 N6 178.13(18) .
N12 Ni1 N8 89.92(17) .
N6 Ni1 N8 89.77(17) .
N12 Ni1 N10 91.48(17) .
N6 Ni1 N10 90.37(17) .
N8 Ni1 N10 89.97(18) .
N12 Ni1 N11 90.45(16) .
N6 Ni1 N11 89.83(16) .
N8 Ni1 N11 179.17(18) .
N10 Ni1 N11 90.76(17) .
N12 Ni1 N9 90.94(17) .
N6 Ni1 N9 87.21(17) .
N8 Ni1 N9 90.36(18) .
N10 Ni1 N9 177.56(17) .
N11 Ni1 N9 88.89(17) .
N24 Ni2 N23 91.65(17) .
N24 Ni2 N19 179.14(18) .
N23 Ni2 N19 89.01(17) .
N24 Ni2 N22 89.49(16) .
N23 Ni2 N22 90.14(18) .
N19 Ni2 N22 89.95(16) .
N24 Ni2 N21 89.40(17) .
N23 Ni2 N21 90.66(19) .
N19 Ni2 N21 91.15(16) .
N22 Ni2 N21 178.65(18) .
N24 Ni2 N20 91.42(17) .
N23 Ni2 N20 176.91(17) .
N19 Ni2 N20 87.92(17) .
N22 Ni2 N20 89.51(17) .
N21 Ni2 N20 89.75(18) .

loop_
_geom_bond_atom_site_label_1
_geom_bond_atom_site_label_2
_geom_bond_distance
_geom_bond_site_symmetry_2
C1 N1 1.378(6) .
C1 C6 1.395(8) .
C1 C2 1.420(8) .
C2 C3 1.386(9) .
C3 C4 1.394(10) .
C4 C5 1.401(10) .
C5 C6 1.388(8) .
C6 N2 1.404(7) .
C7 N2 1.322(7) .
C7 N1 1.382(7) .
C7 C8 1.461(7) .
C8 N3 1.337(6) .
C8 C9 1.394(7) .
C9 C10 1.384(8) .
C10 C11 1.378(8) .
C11 C12 1.397(7) .
C12 N3 1.339(6) .
C12 C13 1.455(7) .
C13 N4 1.331(6) .
C13 N5 1.373(6) .
C14 N4 1.380(7) .
C14 C15 1.398(8) .
C14 C19 1.410(7) .
C15 C16 1.395(8) .
C16 C17 1.396(9) .
C17 C18 1.376(8) .
C18 C19 1.400(7) .
C19 N5 1.378(7) .
C20 N6 1.149(6) .
C20 Fe1 1.940(5) .
C21 N24 1.148(6) .
C21 Fe1 1.941(5) .
C22 N7 1.164(6) .
C22 Fe1 1.910(5) .
C23 N8 1.476(7) .
C23 C24 1.531(9) .
C24 C27 1.517(8) .
C24 C25 1.524(9) .
C24 C26 1.531(9) .
C25 N9 1.458(7) .
C28 N10 1.478(7) .
C28 C29 1.528(8) .
C29 C30 1.520(8) .
C29 C31 1.521(8) .
C29 C32 1.538(8) .
C30 N11 1.484(7) .
C33 N12 1.143(6) .
C33 Fe2 1.941(5) .
C34 C35 1.379(7) .
C34 N13 1.379(6) .
C34 C39 1.419(7) .
C35 C36 1.380(8) .
C36 C37 1.402(8) .
C37 C38 1.359(9) .
C38 C39 1.394(8) .
C39 N14 1.402(7) .
C40 N14 1.321(6) .
C40 N13 1.382(6) .
C40 C41 1.452(7) .
C41 N15 1.356(6) .
C41 C42 1.393(7) .
C42 C43 1.393(8) .
C43 C44 1.381(8) .
C44 C45 1.398(7) .
C45 N15 1.336(6) .
C45 C46 1.446(7) .
C46 N16 1.331(6) .
C46 N17 1.380(6) .
C47 C48 1.395(7) .
C47 N16 1.396(7) .
C47 C52 1.436(7) .
C48 C49 1.367(8) .
C49 C50 1.409(8) .
C50 C51 1.378(8) .
C51 C52 1.398(7) .
C52 N17 1.380(6) .
C53 N18 1.145(6) .
C53 Fe2 1.931(5) .
C54 N19 1.142(6) .
C54 Fe2 1.962(5) 1_655
C55 N21 1.485(8) .
C55 C56 1.506(9) .
C56 C59 1.517(10) .
C56 C57 1.534(9) .
C56 C58 1.546(10) .
C57 N20 1.477(7) .
C60 N22 1.471(7) .
C60 C61 1.527(8) .
C61 C62 1.531(8) .
C61 C63 1.529(8) .
C61 C64 1.534(8) .
C62 N23 1.482(7) .
C65 O1 1.376(8) .
C66 O2 1.419(7) .
C67 O3 1.444(8) .
C68 O4 1.427(8) .
C69 O5 1.379(10) .
C70 O6 1.444(9) .
C71 O7 1.451(10) .
C72 O8 1.448(10) .
C74 O10 1.323(15) .
N1 Fe1 1.943(4) .
N3 Fe1 1.939(4) .
N5 Fe1 1.936(4) .
N6 Ni1 2.093(4) .
N8 Ni1 2.108(4) .
N9 Ni1 2.129(4) .
N10 Ni1 2.116(4) .
N11 Ni1 2.120(4) .
N12 Ni1 2.039(4) .
N13 Fe2 1.942(4) .
N15 Fe2 1.924(4) .
N17 Fe2 1.928(4) .
N19 Ni2 2.108(4) .
N20 Ni2 2.133(5) .
N21 Ni2 2.118(4) .
N22 Ni2 2.117(4) .
N23 Ni2 2.107(5) .
N24 Ni2 2.050(4) .
Fe2 C54 1.962(5) 1_455
O9 C73 1.468(16) .
O11A C11A 1.472(18) .
